data_1545142
loop_
_publ_author_name
'Zhang, Zhenhao'
'Pi, Chao'
'Tong, Heng'
'Cui, Xiuling'
'Wu, Yangjie'

_publ_section_title
;
 Iodine-Catalyzed Direct C--H Alkenylation of Azaheterocycle N-Oxides with
 Alkenes
;
_journal_name_full 'Organic Letters'
_journal_paper_doi 10.1021/acs.orglett.6b03399
_journal_year 2017
_chemical_formula_moiety '2(C17 H13 N), C17 H10 N'
_chemical_formula_sum 'C51 H39 N3'
_chemical_formula_weight 693.85
_chemical_name_systematic
;
 ?
;
_space_group_crystal_system monoclinic
_space_group_IT_number 14
_space_group_name_Hall '-P 2ybc'
_space_group_name_H-M_alt 'P 1 21/c 1'
_symmetry_space_group_name_Hall '-P 2ybc'
_symmetry_space_group_name_H-M 'P 1 21/c 1'
_atom_sites_solution_hydrogens geom
_atom_sites_solution_primary direct
_audit_creation_date 2016-03-15
_audit_creation_method
;
Olex2 1.2
(compiled 2016.02.19 svn.r3266 for OlexSys, GUI svn.r5155)
;
_cell_angle_alpha 90
_cell_angle_beta 94.733(5)
_cell_angle_gamma 90
_cell_formula_units_Z 2
_cell_length_a 6.5882(3)
_cell_length_b 19.6254(8)
_cell_length_c 14.7997(6)
_cell_measurement_reflns_used 1878
_cell_measurement_temperature 293(2)
_cell_measurement_theta_max 25.6830
_cell_measurement_theta_min 4.0560
_cell_volume 1907.02(14)
_computing_cell_refinement 'CrysAlisPro 1.171.38.41k (Rigaku OD, 2015)'
_computing_data_collection 'CrysAlisPro 1.171.38.41k (Rigaku OD, 2015)'
_computing_data_reduction 'CrysAlisPro 1.171.38.41k (Rigaku OD, 2015)'
_computing_molecular_graphics 'Olex2 (Dolomanov et al., 2009)'
_computing_publication_material 'Olex2 (Dolomanov et al., 2009)'
_computing_structure_refinement 'ShelXL (Sheldrick, 2015)'
_computing_structure_solution 'ShelXT (Sheldrick, 2015)'
_diffrn_ambient_temperature 293(2)
_diffrn_detector 'CCD plate'
_diffrn_detector_area_resol_mean 16.2312
_diffrn_detector_type Eos
_diffrn_measured_fraction_theta_full 0.998
_diffrn_measured_fraction_theta_max 0.998
_diffrn_measurement_details
;
List of Runs (angles in degrees, time in seconds):

  # Type    Start    End  Width  t~exp~   \w     \q     \k     \f   Frames
--------------------------------------------------------------------------
  1  \w     64.00  90.00   1.00    9.00    --   18.07-178.00 150.00   26
  2  \w    -46.00  67.00   1.00    9.00    --   18.07   0.00 -30.00  113
  3  \w      7.00  81.00   1.00    9.00    --   18.07  57.00-180.00   74
;
_diffrn_measurement_device 'four-circle diffractometer'
_diffrn_measurement_device_type 'Xcalibur, Eos, Gemini'
_diffrn_measurement_method '\w scans'
_diffrn_orient_matrix_type 'CrysAlisPro convention (1999,Acta A55,543-557)'
_diffrn_orient_matrix_UB_11 0.0533461000
_diffrn_orient_matrix_UB_12 -0.0092734000
_diffrn_orient_matrix_UB_13 0.0417674000
_diffrn_orient_matrix_UB_21 0.0389574000
_diffrn_orient_matrix_UB_22 -0.0292373000
_diffrn_orient_matrix_UB_23 -0.0208289000
_diffrn_orient_matrix_UB_31 0.0854677000
_diffrn_orient_matrix_UB_32 0.0191281000
_diffrn_orient_matrix_UB_33 -0.0115727000
_diffrn_radiation_monochromator graphite
_diffrn_radiation_probe x-ray
_diffrn_radiation_type MoK\a
_diffrn_radiation_wavelength 0.71073
_diffrn_reflns_av_R_equivalents 0.0289
_diffrn_reflns_av_unetI/netI 0.0405
_diffrn_reflns_Laue_measured_fraction_full 0.998
_diffrn_reflns_Laue_measured_fraction_max 0.998
_diffrn_reflns_limit_h_max 8
_diffrn_reflns_limit_h_min -7
_diffrn_reflns_limit_k_max 16
_diffrn_reflns_limit_k_min -24
_diffrn_reflns_limit_l_max 18
_diffrn_reflns_limit_l_min -13
_diffrn_reflns_number 8094
_diffrn_reflns_point_group_measured_fraction_full 0.998
_diffrn_reflns_point_group_measured_fraction_max 0.998
_diffrn_reflns_theta_full 26.000
_diffrn_reflns_theta_max 26.371
_diffrn_reflns_theta_min 3.407
_diffrn_source 'fine-focus sealed X-ray tube'
_diffrn_source_type 'Enhance (Mo) X-ray Source'
_exptl_absorpt_coefficient_mu 0.070
_exptl_absorpt_correction_T_max 1.00000
_exptl_absorpt_correction_T_min 0.67858
_exptl_absorpt_correction_type multi-scan
_exptl_absorpt_process_details
;
CrysAlisPro 1.171.38.41k (Rigaku Oxford Diffraction, 2015)
Empirical absorption correction using spherical harmonics,
 implemented in SCALE3 ABSPACK scaling algorithm.
;
_exptl_crystal_colour colourless
_exptl_crystal_colour_primary colourless
_exptl_crystal_density_diffrn 1.208
_exptl_crystal_description block
_exptl_crystal_F_000 732
_exptl_crystal_size_max 0.2
_exptl_crystal_size_mid 0.2
_exptl_crystal_size_min 0.18
_refine_diff_density_max 0.208
_refine_diff_density_min -0.195
_refine_diff_density_rms 0.030
_refine_ls_extinction_coef 0.0047(11)
_refine_ls_extinction_expression Fc^*^=kFc[1+0.001xFc^2^\l^3^/sin(2\q)]^-1/4^
_refine_ls_extinction_method SHELXL
_refine_ls_goodness_of_fit_ref 1.034
_refine_ls_hydrogen_treatment constr
_refine_ls_matrix_type full
_refine_ls_number_parameters 249
_refine_ls_number_reflns 3895
_refine_ls_number_restraints 0
_refine_ls_restrained_S_all 1.034
_refine_ls_R_factor_all 0.1105
_refine_ls_R_factor_gt 0.0619
_refine_ls_shift/su_max 0.000
_refine_ls_shift/su_mean 0.000
_refine_ls_structure_factor_coef Fsqd
_refine_ls_weighting_details 'w=1/[\s^2^(Fo^2^)+(0.0615P)^2^+0.3659P] where P=(Fo^2^+2Fc^2^)/3'
_refine_ls_weighting_scheme calc
_refine_ls_wR_factor_gt 0.1454
_refine_ls_wR_factor_ref 0.1752
_reflns_Friedel_coverage 0.000
_reflns_number_gt 2298
_reflns_number_total 3895
_reflns_threshold_expression 'I > 2\s(I)'
_cod_data_source_file ol6b03399_si_002.cif
_cod_data_source_block 20160323
_cod_original_cell_volume 1907.03(15)
_cod_database_code 1545142
_shelxl_version_number 2013-4
_chemical_oxdiff_formula c20h20n4o4
_shelx_space_group_comment
;
The symmetry employed for this shelxl refinement is uniquely defined
by the following loop, which should always be used as a source of
symmetry information in preference to the above space-group names.
They are only intended as comments.
;
_reflns_odcompleteness_completeness 99.65
_reflns_odcompleteness_iscentric 1
_reflns_odcompleteness_theta 26.32
_olex2_refinement_description
;
1. Fixed Uiso
 At 1.2 times of:
  All C(H) groups
2. Shared sites
{C27, N2}
3. Uiso/Uaniso restraints and constraints
Uiso(C27) = Uiso(N2)
4. Others
 Fixed Sof: N2(0.5) C25(0.5) H25(0.5) C26(0.5) H26(0.5) C27(0.5)
5.a Aromatic/amide H refined with riding coordinates:
 C1(H1), C2(H2), C3(H3), C4(H4), C7(H7), C8(H8), C10(H10), C11(H11), C13(H13),
 C14(H14), C15(H15), C16(H16), C17(H17), C18(H18), C19(H19), C20(H20), C21(H21),
  C25(H25), C26(H26)
;
_olex2_submission_special_instructions 'No special instructions were received'
_oxdiff_exptl_absorpt_empirical_details
;
Empirical correction (ABSPACK) includes:
- Absorption correction using spherical harmonics
- Frame scaling
;
_oxdiff_exptl_absorpt_empirical_full_max 1.267
_oxdiff_exptl_absorpt_empirical_full_min 0.840

loop_
_space_group_symop_operation_xyz
'x, y, z'
'-x, y+1/2, -z+1/2'
'-x, -y, -z'
'x, -y-1/2, z-1/2'

loop_
_atom_site_label
_atom_site_type_symbol
_atom_site_fract_x
_atom_site_fract_y
_atom_site_fract_z
_atom_site_U_iso_or_equiv
_atom_site_adp_type
_atom_site_occupancy
_atom_site_site_symmetry_order
_atom_site_calc_flag
_atom_site_refinement_flags_posn
_atom_site_refinement_flags_occupancy
N1 N 0.6054(3) 0.39532(9) 0.75418(12) 0.0618(5) Uani 1 1 d . .
C1 C 0.1245(4) 0.48885(13) 0.78095(18) 0.0734(7) Uani 1 1 d . .
H1 H -0.0102 0.4906 0.7567 0.088 Uiso 1 1 calc R .
C2 C 0.1886(5) 0.53109(14) 0.8496(2) 0.0846(8) Uani 1 1 d . .
H2 H 0.0978 0.5618 0.8721 0.102 Uiso 1 1 calc R .
C3 C 0.3903(4) 0.52894(14) 0.88677(19) 0.0842(8) Uani 1 1 d . .
H3 H 0.4327 0.5584 0.9338 0.101 Uiso 1 1 calc R .
C4 C 0.5247(4) 0.48450(12) 0.85531(17) 0.0727(7) Uani 1 1 d . .
H4 H 0.6584 0.4837 0.8809 0.087 Uiso 1 1 calc R .
C5 C 0.4639(3) 0.43939(11) 0.78403(14) 0.0588(6) Uani 1 1 d . .
C6 C 0.2604(3) 0.44205(11) 0.74580(15) 0.0592(6) Uani 1 1 d . .
C7 C 0.2081(4) 0.39780(12) 0.67339(16) 0.0675(6) Uani 1 1 d . .
H7 H 0.0756 0.3976 0.6463 0.081 Uiso 1 1 calc R .
C8 C 0.3485(4) 0.35550(12) 0.64272(16) 0.0678(6) Uani 1 1 d . .
H8 H 0.3137 0.3271 0.5936 0.081 Uiso 1 1 calc R .
C9 C 0.5480(3) 0.35440(11) 0.68512(15) 0.0585(6) Uani 1 1 d . .
C10 C 0.7037(4) 0.30821(11) 0.65626(16) 0.0640(6) Uani 1 1 d . .
H10 H 0.8262 0.3071 0.6923 0.077 Uiso 1 1 calc R .
C11 C 0.6902(4) 0.26776(11) 0.58475(16) 0.0652(6) Uani 1 1 d . .
H11 H 0.5680 0.2691 0.5486 0.078 Uiso 1 1 calc R .
C12 C 0.8454(3) 0.22098(11) 0.55578(15) 0.0609(6) Uani 1 1 d . .
C13 C 1.0295(4) 0.20919(12) 0.60605(17) 0.0731(7) Uani 1 1 d . .
H13 H 1.0554 0.2305 0.6619 0.088 Uiso 1 1 calc R .
C14 C 1.1747(4) 0.16658(13) 0.5749(2) 0.0805(7) Uani 1 1 d . .
H14 H 1.2979 0.1599 0.6091 0.097 Uiso 1 1 calc R .
C15 C 1.1365(4) 0.13384(13) 0.4924(2) 0.0817(8) Uani 1 1 d . .
H15 H 1.2338 0.1051 0.4708 0.098 Uiso 1 1 calc R .
C16 C 0.9547(4) 0.14411(13) 0.44285(18) 0.0776(7) Uani 1 1 d . .
H16 H 0.9283 0.1222 0.3874 0.093 Uiso 1 1 calc R .
C17 C 0.8116(4) 0.18634(12) 0.47439(16) 0.0690(6) Uani 1 1 d . .
H17 H 0.6879 0.1920 0.4402 0.083 Uiso 1 1 calc R .
N2 N 0.0520(4) 0.42075(13) 0.44780(16) 0.0798(7) Uiso 0.5 1 d . P
C18 C 0.5159(5) 0.3762(2) 0.3323(2) 0.1082(10) Uani 1 1 d . .
H18 H 0.6333 0.3965 0.3142 0.130 Uiso 1 1 calc R .
C19 C 0.4826(6) 0.3094(2) 0.3157(2) 0.1054(10) Uani 1 1 d . .
H19 H 0.5779 0.2839 0.2873 0.126 Uiso 1 1 calc R .
C20 C 0.3097(7) 0.27932(16) 0.3405(2) 0.1078(11) Uani 1 1 d . .
H20 H 0.2878 0.2333 0.3286 0.129 Uiso 1 1 calc R .
C21 C 0.1685(5) 0.31552(15) 0.38228(19) 0.0922(9) Uani 1 1 d . .
H21 H 0.0509 0.2941 0.3984 0.111 Uiso 1 1 calc R .
C22 C 0.1991(4) 0.38492(14) 0.40121(16) 0.0718(7) Uani 1 1 d . .
C23 C 0.3773(5) 0.41500(15) 0.3761(2) 0.0898(9) Uani 1 1 d . .
C24 C 0.0806(4) 0.48254(14) 0.47402(17) 0.0838(8) Uani 1 1 d . .
C25 C 0.2810(9) 0.5138(3) 0.4571(4) 0.0828(15) Uani 0.5 1 d . P
H25 H 0.3093 0.5580 0.4771 0.099 Uiso 0.5 1 calc R P
C26 C 0.4251(8) 0.4790(3) 0.4128(4) 0.0831(15) Uani 0.5 1 d . P
H26 H 0.5529 0.4980 0.4073 0.100 Uiso 0.5 1 calc R P
C27 C 0.0520(4) 0.42075(13) 0.44780(16) 0.0798(7) Uiso 0.5 1 d . P

loop_
_atom_site_aniso_label
_atom_site_aniso_U_11
_atom_site_aniso_U_22
_atom_site_aniso_U_33
_atom_site_aniso_U_23
_atom_site_aniso_U_13
_atom_site_aniso_U_12
N1 0.0635(11) 0.0652(11) 0.0558(11) -0.0015(9) -0.0007(9) 0.0002(10)
C1 0.0653(14) 0.0813(17) 0.0743(17) 0.0169(14) 0.0096(13) 0.0044(14)
C2 0.093(2) 0.0793(18) 0.085(2) 0.0013(15) 0.0297(16) 0.0107(16)
C3 0.093(2) 0.0809(18) 0.0801(19) -0.0134(14) 0.0137(16) 0.0028(16)
C4 0.0720(15) 0.0777(16) 0.0676(16) -0.0082(13) 0.0007(12) -0.0053(14)
C5 0.0661(13) 0.0604(13) 0.0500(12) 0.0075(10) 0.0048(10) -0.0046(12)
C6 0.0609(13) 0.0616(13) 0.0555(13) 0.0146(11) 0.0067(11) -0.0049(12)
C7 0.0614(14) 0.0758(16) 0.0634(15) 0.0144(13) -0.0051(11) -0.0093(13)
C8 0.0707(15) 0.0700(15) 0.0611(14) -0.0012(12) -0.0048(12) -0.0096(13)
C9 0.0668(14) 0.0564(13) 0.0515(13) 0.0051(10) 0.0007(11) -0.0075(12)
C10 0.0671(14) 0.0624(14) 0.0620(14) 0.0003(11) 0.0019(11) -0.0076(12)
C11 0.0723(15) 0.0667(14) 0.0559(14) 0.0010(11) 0.0007(11) -0.0069(12)
C12 0.0683(14) 0.0548(13) 0.0594(14) 0.0018(11) 0.0035(11) -0.0094(12)
C13 0.0823(17) 0.0653(15) 0.0706(16) -0.0089(12) -0.0007(13) -0.0105(14)
C14 0.0717(16) 0.0729(16) 0.095(2) -0.0120(15) -0.0027(14) -0.0019(14)
C15 0.0859(18) 0.0730(16) 0.0872(19) -0.0132(15) 0.0135(16) 0.0000(15)
C16 0.0941(19) 0.0710(16) 0.0676(16) -0.0111(13) 0.0068(15) -0.0059(15)
C17 0.0768(16) 0.0683(15) 0.0607(15) -0.0044(12) -0.0017(12) -0.0053(13)
C18 0.099(2) 0.119(3) 0.110(3) -0.008(2) 0.032(2) 0.002(2)
C19 0.136(3) 0.111(3) 0.071(2) -0.0007(18) 0.0170(19) 0.031(2)
C20 0.171(3) 0.080(2) 0.072(2) -0.0096(16) 0.005(2) 0.012(2)
C21 0.117(2) 0.086(2) 0.0724(18) 0.0028(15) 0.0014(17) -0.0169(19)
C22 0.0798(17) 0.0819(18) 0.0530(14) 0.0087(12) 0.0008(12) 0.0055(14)
C23 0.095(2) 0.0816(19) 0.096(2) -0.0044(16) 0.0215(17) -0.0010(17)
C24 0.113(2) 0.0764(18) 0.0610(16) 0.0121(13) 0.0033(14) 0.0028(16)
C25 0.113(4) 0.062(3) 0.074(4) 0.005(3) 0.007(3) -0.011(3)
C26 0.075(3) 0.083(4) 0.093(4) 0.024(3) 0.018(3) -0.020(3)

loop_
_atom_type_symbol
_atom_type_description
_atom_type_scat_dispersion_real
_atom_type_scat_dispersion_imag
_atom_type_scat_source
C C 0.0033 0.0016 'International Tables Vol C Tables 4.2.6.8 and 6.1.1.4'
H H 0.0000 0.0000 'International Tables Vol C Tables 4.2.6.8 and 6.1.1.4'
N N 0.0061 0.0033 'International Tables Vol C Tables 4.2.6.8 and 6.1.1.4'

loop_
_geom_angle_atom_site_label_1
_geom_angle_atom_site_label_2
_geom_angle_atom_site_label_3
_geom_angle
_geom_angle_site_symmetry_3
C9 N1 C5 118.06(19) .
C2 C1 H1 119.8 .
C2 C1 C6 120.5(3) .
C6 C1 H1 119.8 .
C1 C2 H2 119.8 .
C1 C2 C3 120.4(3) .
C3 C2 H2 119.8 .
C2 C3 H3 119.6 .
C4 C3 C2 120.8(3) .
C4 C3 H3 119.6 .
C3 C4 H4 119.7 .
C3 C4 C5 120.6(2) .
C5 C4 H4 119.7 .
N1 C5 C4 118.6(2) .
N1 C5 C6 122.9(2) .
C4 C5 C6 118.6(2) .
C1 C6 C5 119.1(2) .
C7 C6 C1 124.2(2) .
C7 C6 C5 116.7(2) .
C6 C7 H7 119.8 .
C8 C7 C6 120.4(2) .
C8 C7 H7 119.8 .
C7 C8 H8 120.0 .
C7 C8 C9 120.0(2) .
C9 C8 H8 120.0 .
N1 C9 C8 121.9(2) .
N1 C9 C10 115.9(2) .
C8 C9 C10 122.1(2) .
C9 C10 H10 116.4 .
C11 C10 C9 127.3(2) .
C11 C10 H10 116.4 .
C10 C11 H11 116.2 .
C10 C11 C12 127.5(2) .
C12 C11 H11 116.2 .
C13 C12 C11 123.2(2) .
C17 C12 C11 119.7(2) .
C17 C12 C13 117.1(2) .
C12 C13 H13 119.3 .
C14 C13 C12 121.4(2) .
C14 C13 H13 119.3 .
C13 C14 H14 120.1 .
C13 C14 C15 119.8(3) .
C15 C14 H14 120.1 .
C14 C15 H15 120.3 .
C16 C15 C14 119.5(3) .
C16 C15 H15 120.3 .
C15 C16 H16 119.8 .
C17 C16 C15 120.3(2) .
C17 C16 H16 119.8 .
C12 C17 H17 119.0 .
C16 C17 C12 121.9(2) .
C16 C17 H17 119.0 .
C24 N2 C22 121.7(3) .
C19 C18 H18 119.5 .
C19 C18 C23 121.0(3) .
C23 C18 H18 119.5 .
C18 C19 H19 120.0 .
C18 C19 C20 120.1(3) .
C20 C19 H19 120.0 .
C19 C20 H20 119.5 .
C21 C20 C19 121.0(3) .
C21 C20 H20 119.5 .
C20 C21 H21 119.8 .
C20 C21 C22 120.4(3) .
C22 C21 H21 119.8 .
C21 C22 N2 119.0(3) .
C23 C22 N2 122.9(3) .
C23 C22 C21 118.0(3) .
C18 C23 C22 119.5(3) .
C18 C23 C26 122.6(4) .
C22 C23 C26 116.6(3) .
N2 C24 C24 119.1(3) 3_566
N2 C24 C25 116.6(3) .
C25 C24 C24 124.1(4) 3_566
C24 C25 H25 119.1 .
C26 C25 C24 121.9(4) .
C26 C25 H25 119.1 .
C23 C26 H26 120.4 .
C25 C26 C23 119.3(4) .
C25 C26 H26 120.4 .

loop_
_geom_bond_atom_site_label_1
_geom_bond_atom_site_label_2
_geom_bond_distance
_geom_bond_site_symmetry_2
N1 C5 1.371(3) .
N1 C9 1.330(3) .
C1 H1 0.9300 .
C1 C2 1.351(4) .
C1 C6 1.412(3) .
C2 H2 0.9300 .
C2 C3 1.397(4) .
C3 H3 0.9300 .
C3 C4 1.353(3) .
C4 H4 0.9300 .
C4 C5 1.410(3) .
C5 C6 1.412(3) .
C6 C7 1.400(3) .
C7 H7 0.9300 .
C7 C8 1.349(3) .
C8 H8 0.9300 .
C8 C9 1.409(3) .
C9 C10 1.459(3) .
C10 H10 0.9300 .
C10 C11 1.320(3) .
C11 H11 0.9300 .
C11 C12 1.464(3) .
C12 C13 1.389(3) .
C12 C17 1.385(3) .
C13 H13 0.9300 .
C13 C14 1.378(3) .
C14 H14 0.9300 .
C14 C15 1.384(4) .
C15 H15 0.9300 .
C15 C16 1.367(4) .
C16 H16 0.9300 .
C16 C17 1.366(3) .
C17 H17 0.9300 .
N2 C22 1.421(3) .
N2 C24 1.282(3) .
C18 H18 0.9300 .
C18 C19 1.347(4) .
C18 C23 1.391(4) .
C19 H19 0.9300 .
C19 C20 1.360(5) .
C20 H20 0.9300 .
C20 C21 1.360(4) .
C21 H21 0.9300 .
C21 C22 1.402(4) .
C22 C23 1.391(4) .
C23 C26 1.393(6) .
C24 C24 1.525(5) 3_566
C24 C25 1.496(6) .
C25 H25 0.9300 .
C25 C26 1.380(7) .
C26 H26 0.9300 .

loop_
_geom_torsion_atom_site_label_1
_geom_torsion_atom_site_label_2
_geom_torsion_atom_site_label_3
_geom_torsion_atom_site_label_4
_geom_torsion
_geom_torsion_site_symmetry_1
_geom_torsion_site_symmetry_4
N1 C5 C6 C1 179.77(19) . .
N1 C5 C6 C7 -1.2(3) . .
N1 C9 C10 C11 -173.0(2) . .
C1 C2 C3 C4 -0.3(4) . .
C1 C6 C7 C8 178.7(2) . .
C2 C1 C6 C5 0.7(3) . .
C2 C1 C6 C7 -178.3(2) . .
C2 C3 C4 C5 0.1(4) . .
C3 C4 C5 N1 179.9(2) . .
C3 C4 C5 C6 0.5(3) . .
C4 C5 C6 C1 -0.9(3) . .
C4 C5 C6 C7 178.1(2) . .
C5 N1 C9 C8 0.1(3) . .
C5 N1 C9 C10 -179.65(17) . .
C5 C6 C7 C8 -0.3(3) . .
C6 C1 C2 C3 -0.1(4) . .
C6 C7 C8 C9 1.7(3) . .
C7 C8 C9 N1 -1.6(3) . .
C7 C8 C9 C10 178.2(2) . .
C8 C9 C10 C11 7.2(4) . .
C9 N1 C5 C4 -178.0(2) . .
C9 N1 C5 C6 1.3(3) . .
C9 C10 C11 C12 -179.6(2) . .
C10 C11 C12 C13 5.1(4) . .
C10 C11 C12 C17 -174.6(2) . .
C11 C12 C13 C14 -177.7(2) . .
C11 C12 C17 C16 177.5(2) . .
C12 C13 C14 C15 -0.9(4) . .
C13 C12 C17 C16 -2.2(3) . .
C13 C14 C15 C16 -0.1(4) . .
C14 C15 C16 C17 0.0(4) . .
C15 C16 C17 C12 1.2(4) . .
C17 C12 C13 C14 2.0(3) . .
N2 C22 C23 C18 178.7(3) . .
N2 C22 C23 C26 11.2(5) . .
N2 C24 C25 C26 2.2(6) . .
C18 C19 C20 C21 -0.2(5) . .
C18 C23 C26 C25 -178.5(4) . .
C19 C18 C23 C22 -1.6(5) . .
C19 C18 C23 C26 165.0(4) . .
C19 C20 C21 C22 -0.3(5) . .
C20 C21 C22 N2 -177.8(3) . .
C20 C21 C22 C23 -0.1(4) . .
C21 C22 C23 C18 1.1(4) . .
C21 C22 C23 C26 -166.4(3) . .
C22 N2 C24 C24 -178.3(3) . 3_566
C22 N2 C24 C25 -2.9(4) . .
C22 C23 C26 C25 -11.5(6) . .
C23 C18 C19 C20 1.2(5) . .
C24 N2 C22 C21 173.7(3) . .
C24 N2 C22 C23 -3.9(4) . .
C24 C24 C25 C26 177.4(4) 3_566 .
C24 C25 C26 C23 5.2(8) . .
